data_7118297
loop_
_publ_author_name
'K\"uhne, Irina A'
'Mereacre, Valeriu'
'Anson, Christopher E.'
'Powell, Annie K.'

_publ_section_title
;
 Nine members of a family of nine-membered cyclic coordination clusters;
 Fe6Ln3 wheels (Ln = Gd to Lu and Y).
;
_journal_issue 5
_journal_name_full 'Chemical communications (Cambridge, England)'
_journal_page_first 1021
_journal_page_last 1024
_journal_paper_doi 10.1039/c5cc08887a
_journal_volume 52
_journal_year 2016
_chemical_formula_moiety 'C99 H99 Fe6 Ho3 N6 O39, 2(H2 O), 10(C H4 O)'
_chemical_formula_sum 'C109 H143 Fe6 Ho3 N6 O51'
_chemical_formula_weight 3183.18
_space_group_crystal_system monoclinic
_space_group_IT_number 15
_space_group_name_Hall '-C 2yc'
_space_group_name_H-M_alt 'C 1 2/c 1'
_symmetry_space_group_name_Hall '-C 2yc'
_symmetry_space_group_name_H-M 'C 1 2/c 1'
_atom_sites_solution_hydrogens mixed
_audit_creation_method SHELXL-2014/7
_audit_update_record
;
2015-10-12 deposited with the CCDC.
2015-11-13 downloaded from the CCDC.
;
_cell_angle_alpha 90
_cell_angle_beta 124.970(5)
_cell_angle_gamma 90
_cell_formula_units_Z 4
_cell_length_a 29.211(2)
_cell_length_b 25.894(2)
_cell_length_c 20.7929(16)
_cell_measurement_reflns_used 25111
_cell_measurement_temperature 150(2)
_cell_measurement_theta_max 27.85
_cell_measurement_theta_min 1.57
_cell_volume 12888.0(18)
_computing_cell_refinement 'X-Area 1.38 (Stoe & Cie GmbH, 2006)'
_computing_data_collection 'WinXpose 1.6.8 (Stoe & Cie GmbH, 2004)'
_computing_data_reduction 'X-Area 1.38 (Stoe & Cie GmbH, 2006)'
_computing_molecular_graphics 'Diamond 2.1 (Crystal Impact, 1998)'
_computing_publication_material 'SHELXL-2014 (Sheldrick, 2014)'
_computing_structure_refinement 'SHELXL-2014 (Sheldrick, 2014)'
_computing_structure_solution 'SHELXTL 6.14 (BrukerAXS Inc., 2003)'
_diffrn_ambient_temperature 150(2)
_diffrn_detector_area_resol_mean 6.667
_diffrn_measured_fraction_theta_full 0.994
_diffrn_measured_fraction_theta_max 0.991
_diffrn_measurement_device_type 'Stoe IPDS II'
_diffrn_measurement_method 'area detector, \w-scans'
_diffrn_radiation_type MoK\a
_diffrn_radiation_wavelength 0.71073
_diffrn_reflns_av_R_equivalents 0.1027
_diffrn_reflns_av_unetI/netI 0.0900
_diffrn_reflns_laue_measured_fraction_full 0.994
_diffrn_reflns_laue_measured_fraction_max 0.991
_diffrn_reflns_limit_h_max 36
_diffrn_reflns_limit_h_min -36
_diffrn_reflns_limit_k_max 32
_diffrn_reflns_limit_k_min -32
_diffrn_reflns_limit_l_max 24
_diffrn_reflns_limit_l_min -26
_diffrn_reflns_number 41101
_diffrn_reflns_point_group_measured_fraction_full 0.994
_diffrn_reflns_point_group_measured_fraction_max 0.991
_diffrn_reflns_theta_full 25.242
_diffrn_reflns_theta_max 26.732
_diffrn_reflns_theta_min 2.114
_diffrn_source 'fine-focus sealed tube'
_exptl_absorpt_coefficient_mu 2.562
_exptl_absorpt_correction_T_max 1.000
_exptl_absorpt_correction_T_min 0.309
_exptl_absorpt_correction_type multi-scan
_exptl_absorpt_process_details
;
XPREP in SHELXTL 6.14 (BrukerAXS Inc., 2003)
;
_exptl_crystal_colour black
_exptl_crystal_density_diffrn 1.641
_exptl_crystal_description block
_exptl_crystal_F_000 6416
_exptl_crystal_preparation 'Magnetic properties'
_exptl_crystal_recrystallization_method 'Re-crystallisation from solvent: '
_exptl_crystal_size_max 0.370
_exptl_crystal_size_mid 0.110
_exptl_crystal_size_min 0.090
_refine_diff_density_max 0.943
_refine_diff_density_min -3.553
_refine_diff_density_rms 0.213
_refine_ls_extinction_method none
_refine_ls_goodness_of_fit_ref 1.015
_refine_ls_hydrogen_treatment mixed
_refine_ls_matrix_type full
_refine_ls_number_parameters 703
_refine_ls_number_reflns 13580
_refine_ls_number_restraints 25
_refine_ls_restrained_S_all 1.016
_refine_ls_R_factor_all 0.0980
_refine_ls_R_factor_gt 0.0669
_refine_ls_shift/su_max 0.004
_refine_ls_shift/su_mean 0.000
_refine_ls_structure_factor_coef Fsqd
_refine_ls_weighting_details 'w=1/[\s^2^(Fo^2^)+(0.0978P)^2^] where P=(Fo^2^+2Fc^2^)/3'
_refine_ls_weighting_scheme calc
_refine_ls_wR_factor_gt 0.1628
_refine_ls_wR_factor_ref 0.1768
_reflns_Friedel_coverage 0.000
_reflns_number_gt 8992
_reflns_number_total 13580
_reflns_threshold_expression 'I > 2\s(I)'
_cod_data_source_file c5cc08887a2.cif
_cod_data_source_block ik1796_sq
_cod_original_cell_volume 12888.1(19)
_cod_database_code 7118297
_shelx_shelxl_version_number 2014/7
_shelx_space_group_comment
;
The symmetry employed for this shelxl refinement is uniquely defined
by the following loop, which should always be used as a source of
symmetry information in preference to the above space-group names.
They are only intended as comments.
;
_shelx_estimated_absorpt_t_min 0.451
_shelx_estimated_absorpt_t_max 0.802

loop_
_space_group_symop_operation_xyz
'x, y, z'
'-x, y, -z+1/2'
'x+1/2, y+1/2, z'
'-x+1/2, y+1/2, -z+1/2'
'-x, -y, -z'
'x, -y, z-1/2'
'-x+1/2, -y+1/2, -z'
'x+1/2, -y+1/2, z-1/2'

loop_
_atom_site_label
_atom_site_type_symbol
_atom_site_fract_x
_atom_site_fract_y
_atom_site_fract_z
_atom_site_U_iso_or_equiv
_atom_site_adp_type
_atom_site_occupancy
_atom_site_site_symmetry_order
_atom_site_calc_flag
_atom_site_refinement_flags_posn
_atom_site_refinement_flags_adp
_atom_site_refinement_flags_occupancy
_atom_site_disorder_assembly
_atom_site_disorder_group
Ho1 Ho 0.5000 0.72744(2) 0.2500 0.03641(14) Uani 1 2 d S T P . .
Ho2 Ho 0.33729(2) 0.43090(2) 0.23189(2) 0.03505(11) Uani 1 1 d . . . . .
Fe1 Fe 0.39242(4) 0.66896(4) 0.23941(6) 0.0357(2) Uani 1 1 d . . . . .
Fe2 Fe 0.33033(4) 0.56154(4) 0.22989(6) 0.0352(2) Uani 1 1 d . . . . .
Fe3 Fe 0.44174(4) 0.36286(4) 0.24555(6) 0.0337(2) Uani 1 1 d . . . . .
O1 O 0.47354(19) 0.6739(2) 0.3084(3) 0.0362(11) Uani 1 1 d . . . . .
C1 C 0.5042(3) 0.6495(4) 0.3840(5) 0.048(2) Uani 1 1 d . . . . .
H1A H 0.5030 0.6713 0.4215 0.073 Uiso 1 1 calc R U . . .
H1B H 0.5431 0.6446 0.4020 0.073 Uiso 1 1 calc R U . . .
H1C H 0.4874 0.6158 0.3802 0.073 Uiso 1 1 calc R U . . .
O2 O 0.3963(2) 0.5921(2) 0.2380(3) 0.0367(11) Uani 1 1 d . . . . .
C2 C 0.4221(5) 0.5703(4) 0.2054(9) 0.088(4) Uani 1 1 d . . . . .
H2A H 0.4210 0.5326 0.2080 0.132 Uiso 1 1 calc R U . . .
H2B H 0.4611 0.5818 0.2347 0.132 Uiso 1 1 calc R U . . .
H2C H 0.4025 0.5811 0.1505 0.132 Uiso 1 1 calc R U . . .
O3 O 0.3210(2) 0.5045(2) 0.1617(3) 0.0360(11) Uani 1 1 d . . . . .
C3 C 0.2871(4) 0.5118(4) 0.0796(5) 0.056(2) Uani 1 1 d . . . . .
H3A H 0.2480 0.5150 0.0614 0.084 Uiso 1 1 calc R U . . .
H3B H 0.2912 0.4821 0.0539 0.084 Uiso 1 1 calc R U . . .
H3C H 0.2987 0.5433 0.0664 0.084 Uiso 1 1 calc R U . . .
O4 O 0.42915(19) 0.4131(2) 0.3035(3) 0.0402(12) Uani 1 1 d . . . . .
C4 C 0.4734(4) 0.4254(4) 0.3828(5) 0.059(3) Uani 1 1 d . . . . .
H4A H 0.4756 0.3988 0.4180 0.089 Uiso 1 1 calc R U . . .
H4B H 0.4661 0.4590 0.3968 0.089 Uiso 1 1 calc R U . . .
H4C H 0.5089 0.4268 0.3878 0.089 Uiso 1 1 calc R U . . .
O5 O 0.5000 0.4057(3) 0.2500 0.0444(18) Uani 1 2 d S T P . .
C5 C 0.5000 0.4553(8) 0.2500 0.094(6) Uani 1 2 d S T P . .
H5A H 0.5326 0.4679 0.2525 0.141 Uiso 0.5 1 calc R U P . .
H5B H 0.4658 0.4679 0.2018 0.141 Uiso 0.5 1 calc R U P . .
H5C H 0.5016 0.4679 0.2957 0.141 Uiso 0.5 1 calc R U P . .
O6 O 0.40929(19) 0.6920(2) 0.1615(3) 0.0366(11) Uani 1 1 d . . . . .
C6 C 0.3727(3) 0.7122(3) 0.0898(4) 0.0374(17) Uani 1 1 d . . . . .
C7 C 0.3930(3) 0.7469(3) 0.0602(5) 0.0396(17) Uani 1 1 d . . . . .
C8 C 0.3582(3) 0.7678(4) -0.0157(5) 0.048(2) Uani 1 1 d . . . . .
H8 H 0.3725 0.7912 -0.0352 0.057 Uiso 1 1 calc R U . . .
C9 C 0.3026(3) 0.7532(4) -0.0612(5) 0.054(2) Uani 1 1 d . . . . .
H9 H 0.2784 0.7668 -0.1127 0.065 Uiso 1 1 calc R U . . .
C10 C 0.2819(3) 0.7194(4) -0.0333(5) 0.046(2) Uani 1 1 d . . . . .
H10 H 0.2436 0.7098 -0.0660 0.055 Uiso 1 1 calc R U . . .
C11 C 0.3156(3) 0.6987(3) 0.0423(5) 0.0405(18) Uani 1 1 d . . . . .
C12 C 0.2895(3) 0.6638(3) 0.0668(5) 0.0427(18) Uani 1 1 d . . . . .
H12 H 0.2537 0.6502 0.0279 0.051 Uiso 1 1 calc R U . . .
N1 N 0.3125(2) 0.6505(3) 0.1388(4) 0.0379(14) Uani 1 1 d . . . . .
O7 O 0.28439(19) 0.6149(2) 0.1534(3) 0.0399(12) Uani 1 1 d . . . . .
O8 O 0.4492(2) 0.7593(2) 0.1115(3) 0.0421(13) Uani 1 1 d . . . . .
C13 C 0.4743(4) 0.7863(5) 0.0775(6) 0.069(3) Uani 1 1 d . . . . .
H13A H 0.4667 0.7672 0.0317 0.103 Uiso 1 1 calc R U . . .
H13B H 0.5148 0.7888 0.1166 0.103 Uiso 1 1 calc R U . . .
H13C H 0.4584 0.8211 0.0615 0.103 Uiso 1 1 calc R U . . .
O9 O 0.3667(2) 0.50448(19) 0.3140(3) 0.0337(11) Uani 1 1 d . . . . .
C14 C 0.3683(3) 0.5043(3) 0.3803(4) 0.0343(16) Uani 1 1 d . . . . .
C15 C 0.3667(3) 0.4572(3) 0.4110(5) 0.0366(16) Uani 1 1 d . . . . .
C16 C 0.3700(4) 0.4541(4) 0.4814(5) 0.048(2) Uani 1 1 d . . . . .
H16 H 0.3682 0.4217 0.5011 0.058 Uiso 1 1 calc R U . . .
C17 C 0.3760(4) 0.4995(3) 0.5211(5) 0.049(2) Uani 1 1 d . . . . .
H17 H 0.3791 0.4980 0.5692 0.058 Uiso 1 1 calc R U . . .
C18 C 0.3773(4) 0.5458(4) 0.4923(5) 0.048(2) Uani 1 1 d . . . . .
H18 H 0.3814 0.5764 0.5205 0.057 Uiso 1 1 calc R U . . .
C19 C 0.3728(3) 0.5498(3) 0.4213(5) 0.0395(17) Uani 1 1 d . . . . .
C20 C 0.3769(3) 0.6016(3) 0.3981(5) 0.0406(18) Uani 1 1 d . . . . .
H20 H 0.3899 0.6289 0.4352 0.049 Uiso 1 1 calc R U . . .
N2 N 0.3630(3) 0.6115(2) 0.3280(4) 0.0376(14) Uani 1 1 d . . . . .
O10 O 0.3724(2) 0.6616(2) 0.3146(3) 0.0399(12) Uani 1 1 d . . . . .
O11 O 0.3610(2) 0.4143(2) 0.3672(3) 0.0417(12) Uani 1 1 d . . . . .
C21 C 0.3777(5) 0.3657(4) 0.4098(6) 0.067(3) Uani 1 1 d . . . . .
H21A H 0.4101 0.3714 0.4638 0.100 Uiso 1 1 calc R U . . .
H21B H 0.3876 0.3409 0.3839 0.100 Uiso 1 1 calc R U . . .
H21C H 0.3467 0.3519 0.4103 0.100 Uiso 1 1 calc R U . . .
O12 O 0.36547(19) 0.3914(2) 0.1554(3) 0.0352(11) Uani 1 1 d . . . . .
C22 C 0.3286(3) 0.3640(3) 0.0908(4) 0.0345(16) Uani 1 1 d . . . . .
C23 C 0.2714(3) 0.3696(3) 0.0565(5) 0.0430(19) Uani 1 1 d . . . . .
C24 C 0.2312(3) 0.3448(4) -0.0127(6) 0.060(3) Uani 1 1 d . . . . .
H24 H 0.1926 0.3500 -0.0353 0.072 Uiso 1 1 calc R U . . .
C25 C 0.2481(4) 0.3123(5) -0.0487(6) 0.070(3) Uani 1 1 d . . . . .
H25 H 0.2211 0.2950 -0.0960 0.084 Uiso 1 1 calc R U . . .
C26 C 0.3038(3) 0.3054(4) -0.0155(5) 0.060(3) Uani 1 1 d . . . . .
H26 H 0.3152 0.2831 -0.0403 0.073 Uiso 1 1 calc R U . . .
C27 C 0.3444(3) 0.3304(3) 0.0540(4) 0.0387(17) Uani 1 1 d . . . . .
C28 C 0.4030(3) 0.3200(3) 0.0839(4) 0.0371(17) Uani 1 1 d . . . . .
H28 H 0.4108 0.3044 0.0498 0.045 Uiso 1 1 calc R U . . .
N3 N 0.4438(2) 0.3310(3) 0.1539(4) 0.0356(14) Uani 1 1 d . . . . .
O13 O 0.49615(19) 0.3196(2) 0.1729(3) 0.0385(12) Uani 1 1 d . . . . .
O14 O 0.2580(2) 0.4027(2) 0.0972(3) 0.0466(14) Uani 1 1 d . . . . .
C29 C 0.1990(4) 0.4103(6) 0.0610(8) 0.101(5) Uani 1 1 d . . . . .
H29A H 0.1813 0.4232 0.0074 0.151 Uiso 1 1 calc R U . . .
H29B H 0.1938 0.4355 0.0915 0.151 Uiso 1 1 calc R U . . .
H29C H 0.1818 0.3774 0.0595 0.151 Uiso 1 1 calc R U . . .
O15 O 0.4385(2) 0.7886(2) 0.2392(3) 0.0441(13) Uani 1 1 d . . . . .
O16 O 0.3733(2) 0.7450(2) 0.2422(3) 0.0435(13) Uani 1 1 d . . . . .
C30 C 0.3910(3) 0.7851(3) 0.2288(5) 0.0434(19) Uani 1 1 d . . . . .
C31 C 0.3553(3) 0.8313(3) 0.1989(5) 0.0457(19) Uani 1 1 d . . . . .
C32 C 0.3611(4) 0.8686(4) 0.1554(6) 0.063(3) Uani 1 1 d . . . . .
H32 H 0.3894 0.8651 0.1465 0.076 Uiso 1 1 calc R U . . .
C33 C 0.3255(5) 0.9108(5) 0.1254(8) 0.087(4) Uani 1 1 d . . . . .
H33 H 0.3293 0.9361 0.0956 0.104 Uiso 1 1 calc R U . . .
C34 C 0.2849(5) 0.9161(5) 0.1386(9) 0.091(4) Uani 1 1 d . . . . .
H34 H 0.2613 0.9456 0.1187 0.110 Uiso 1 1 calc R U . . .
C35 C 0.2773(4) 0.8793(5) 0.1804(8) 0.084(4) Uani 1 1 d . . . . .
H35 H 0.2490 0.8835 0.1890 0.100 Uiso 1 1 calc R U . . .
C36 C 0.3118(4) 0.8367(4) 0.2090(6) 0.058(2) Uani 1 1 d . . . . .
H36 H 0.3061 0.8106 0.2359 0.070 Uiso 1 1 calc R U . . .
O17 O 0.2592(2) 0.5453(2) 0.2246(4) 0.0453(13) Uani 1 1 d . . . . .
O18 O 0.2585(2) 0.4587(2) 0.2241(3) 0.0397(12) Uani 1 1 d . . . . .
C37 C 0.2405(3) 0.5014(4) 0.2255(5) 0.047(2) Uani 1 1 d D . . . .
C38A C 0.1947(14) 0.5086(14) 0.242(2) 0.232(16) Uiso 0.68 1 d DG U P A 1
C39A C 0.1960(9) 0.5418(11) 0.2956(17) 0.213(15) Uiso 0.68 1 d G U P A 1
H39A H 0.2283 0.5621 0.3298 0.255 Uiso 0.68 1 calc R U P A 1
C40A C 0.1500(12) 0.5455(9) 0.2991(14) 0.131(9) Uiso 0.68 1 d G U P A 1
H40A H 0.1509 0.5682 0.3357 0.157 Uiso 0.68 1 calc R U P A 1
C41A C 0.1027(9) 0.5158(12) 0.2492(18) 0.258(18) Uiso 0.68 1 d G U P A 1
H41A H 0.0712 0.5183 0.2515 0.309 Uiso 0.68 1 calc R U P A 1
C42A C 0.1014(13) 0.4826(11) 0.1957(17) 0.250(17) Uiso 0.68 1 d G U P A 1
H42A H 0.0691 0.4623 0.1615 0.300 Uiso 0.68 1 calc R U P A 1
C43A C 0.1474(18) 0.4789(12) 0.1922(18) 0.306(18) Uiso 0.68 1 d G U P A 1
H43A H 0.1465 0.4562 0.1556 0.367 Uiso 0.68 1 calc R U P A 1
C38B C 0.178(2) 0.486(5) 0.160(4) 0.34(3) Uiso 0.32 1 d DG U P A 2
C39B C 0.176(4) 0.434(5) 0.174(4) 0.35(3) Uiso 0.32 1 d G U P A 2
H39B H 0.2089 0.4130 0.1970 0.423 Uiso 0.32 1 calc R U P A 2
C40B C 0.127(6) 0.411(3) 0.156(5) 0.35(3) Uiso 0.32 1 d G U P A 2
H40B H 0.1254 0.3757 0.1651 0.415 Uiso 0.32 1 calc R U P A 2
C41B C 0.079(3) 0.441(4) 0.123(5) 0.25(2) Uiso 0.32 1 d G U P A 2
H41B H 0.0448 0.4262 0.1096 0.300 Uiso 0.32 1 calc R U P A 2
C42B C 0.080(3) 0.494(4) 0.108(4) 0.28(2) Uiso 0.32 1 d G U P A 2
H42B H 0.0477 0.5141 0.0859 0.337 Uiso 0.32 1 calc R U P A 2
C43B C 0.130(5) 0.516(3) 0.127(4) 0.31(2) Uiso 0.32 1 d G U P A 2
H43B H 0.1313 0.5514 0.1178 0.377 Uiso 0.32 1 calc R U P A 2
O19 O 0.3246(2) 0.3448(2) 0.2380(3) 0.0426(13) Uani 1 1 d . . . . .
O20 O 0.3972(2) 0.3034(2) 0.2514(3) 0.0415(12) Uani 1 1 d . . . . .
C44 C 0.3518(3) 0.3046(3) 0.2459(5) 0.0396(18) Uani 1 1 d . . . . .
C45 C 0.3281(3) 0.2543(3) 0.2503(5) 0.0395(17) Uani 1 1 d . . . . .
C46 C 0.2740(3) 0.2536(4) 0.2305(5) 0.048(2) Uani 1 1 d . . . . .
H46 H 0.2520 0.2841 0.2129 0.058 Uiso 1 1 calc R U . . .
C47 C 0.2521(4) 0.2069(4) 0.2369(5) 0.050(2) Uani 1 1 d . . . . .
H47 H 0.2150 0.2056 0.2230 0.060 Uiso 1 1 calc R U . . .
C48 C 0.2845(5) 0.1636(4) 0.2631(7) 0.070(3) Uani 1 1 d . . . . .
H48 H 0.2696 0.1322 0.2677 0.084 Uiso 1 1 calc R U . . .
C49 C 0.3388(4) 0.1644(4) 0.2832(7) 0.075(3) Uani 1 1 d . . . . .
H49 H 0.3610 0.1339 0.3017 0.090 Uiso 1 1 calc R U . . .
C50 C 0.3606(4) 0.2104(4) 0.2761(6) 0.057(2) Uani 1 1 d . . . . .
H50 H 0.3974 0.2114 0.2888 0.068 Uiso 1 1 calc R U . . .
O61 O 0.5164(3) 0.2614(4) 0.0741(5) 0.101(3) Uani 1 1 d D . . . .
H611 H 0.537(6) 0.236(5) 0.073(10) 0.151 Uiso 1 1 d D U . . .
H612 H 0.485(4) 0.266(7) 0.026(5) 0.151 Uiso 1 1 d D U . . .
O62 O 0.4106(3) 0.7320(3) 0.4362(4) 0.0612(17) Uani 1 1 d . . . . .
H62 H 0.3982 0.7150 0.3950 0.092 Uiso 1 1 calc R U . . .
C62 C 0.3881(4) 0.7825(4) 0.4165(6) 0.069(3) Uani 1 1 d . . . . .
H62A H 0.4086 0.8046 0.4632 0.104 Uiso 1 1 calc R U . . .
H62B H 0.3486 0.7813 0.3970 0.104 Uiso 1 1 calc R U . . .
H62C H 0.3915 0.7966 0.3757 0.104 Uiso 1 1 calc R U . . .

loop_
_atom_site_aniso_label
_atom_site_aniso_U_11
_atom_site_aniso_U_22
_atom_site_aniso_U_33
_atom_site_aniso_U_23
_atom_site_aniso_U_13
_atom_site_aniso_U_12
Ho1 0.0322(2) 0.0400(3) 0.0381(3) 0.000 0.0207(2) 0.000
Ho2 0.03174(17) 0.0355(2) 0.03773(19) -0.00294(15) 0.01978(14) -0.00046(13)
Fe1 0.0337(5) 0.0376(6) 0.0363(6) -0.0010(5) 0.0203(4) -0.0006(4)
Fe2 0.0345(5) 0.0353(6) 0.0368(6) -0.0011(5) 0.0209(4) -0.0002(4)
Fe3 0.0316(5) 0.0345(6) 0.0362(6) -0.0022(5) 0.0201(4) -0.0017(4)
O1 0.033(2) 0.041(3) 0.033(3) 0.006(2) 0.018(2) -0.003(2)
C1 0.042(4) 0.063(6) 0.033(4) 0.004(4) 0.017(3) 0.002(4)
O2 0.039(3) 0.041(3) 0.034(3) 0.003(2) 0.023(2) 0.002(2)
C2 0.076(7) 0.063(7) 0.168(13) -0.044(8) 0.095(9) -0.018(5)
O3 0.039(2) 0.034(3) 0.033(3) 0.000(2) 0.020(2) -0.001(2)
C3 0.061(5) 0.067(6) 0.033(4) -0.003(4) 0.023(4) -0.005(5)
O4 0.027(2) 0.046(3) 0.036(3) -0.007(2) 0.012(2) 0.002(2)
C4 0.044(4) 0.077(7) 0.047(5) -0.025(5) 0.020(4) -0.001(4)
O5 0.042(4) 0.043(5) 0.049(5) 0.000 0.026(4) 0.000
C5 0.095(12) 0.090(14) 0.156(19) 0.000 0.107(14) 0.000
O6 0.031(2) 0.045(3) 0.032(3) 0.005(2) 0.017(2) 0.003(2)
C6 0.039(4) 0.037(4) 0.036(4) 0.009(3) 0.021(3) 0.005(3)
C7 0.035(3) 0.045(5) 0.043(4) 0.004(4) 0.025(3) 0.005(3)
C8 0.050(4) 0.056(6) 0.044(5) 0.013(4) 0.031(4) 0.013(4)
C9 0.042(4) 0.076(7) 0.035(4) 0.013(4) 0.017(4) 0.012(4)
C10 0.044(4) 0.053(5) 0.036(4) 0.000(4) 0.019(3) 0.004(4)
C11 0.033(3) 0.045(5) 0.038(4) 0.002(4) 0.017(3) 0.005(3)
C12 0.036(4) 0.048(5) 0.040(4) 0.005(4) 0.020(3) 0.002(3)
N1 0.035(3) 0.035(4) 0.045(4) 0.002(3) 0.024(3) 0.004(3)
O7 0.030(2) 0.042(3) 0.044(3) 0.004(2) 0.019(2) -0.001(2)
O8 0.038(3) 0.051(3) 0.041(3) 0.005(3) 0.024(2) 0.000(2)
C13 0.057(5) 0.096(9) 0.055(6) 0.009(6) 0.033(5) -0.016(5)
O9 0.038(2) 0.029(3) 0.033(3) -0.005(2) 0.021(2) -0.001(2)
C14 0.032(3) 0.041(4) 0.030(4) -0.002(3) 0.018(3) 0.000(3)
C15 0.042(4) 0.030(4) 0.041(4) 0.001(3) 0.026(3) 0.002(3)
C16 0.058(5) 0.046(5) 0.044(5) 0.008(4) 0.031(4) 0.001(4)
C17 0.064(5) 0.048(5) 0.044(5) -0.002(4) 0.037(4) 0.004(4)
C18 0.068(5) 0.043(5) 0.045(5) -0.007(4) 0.039(4) -0.003(4)
C19 0.047(4) 0.038(4) 0.038(4) -0.004(3) 0.026(3) -0.001(3)
C20 0.047(4) 0.043(5) 0.038(4) -0.006(4) 0.028(4) -0.007(3)
N2 0.043(3) 0.033(4) 0.047(4) -0.001(3) 0.032(3) -0.001(3)
O10 0.054(3) 0.031(3) 0.043(3) -0.001(2) 0.032(3) -0.001(2)
O11 0.051(3) 0.030(3) 0.042(3) 0.000(2) 0.026(3) 0.003(2)
C21 0.109(8) 0.037(5) 0.044(5) 0.008(4) 0.038(6) 0.012(5)
O12 0.034(2) 0.037(3) 0.034(3) -0.003(2) 0.019(2) -0.001(2)
C22 0.032(3) 0.036(4) 0.031(4) -0.006(3) 0.015(3) 0.002(3)
C23 0.037(4) 0.044(5) 0.046(5) -0.012(4) 0.023(3) 0.001(3)
C24 0.031(4) 0.076(7) 0.059(6) -0.031(5) 0.018(4) -0.009(4)
C25 0.039(4) 0.093(8) 0.056(6) -0.035(6) 0.014(4) -0.002(5)
C26 0.043(4) 0.084(7) 0.051(5) -0.033(5) 0.025(4) -0.004(4)
C27 0.035(3) 0.044(5) 0.038(4) -0.010(3) 0.022(3) -0.005(3)
C28 0.038(4) 0.040(4) 0.033(4) -0.005(3) 0.020(3) -0.002(3)
N3 0.031(3) 0.039(4) 0.038(3) 0.002(3) 0.020(3) -0.001(2)
O13 0.034(2) 0.042(3) 0.045(3) -0.004(2) 0.026(2) 0.002(2)
O14 0.030(2) 0.056(4) 0.046(3) -0.017(3) 0.017(2) 0.001(2)
C29 0.040(5) 0.155(14) 0.097(9) -0.060(9) 0.032(6) -0.001(6)
O15 0.040(3) 0.039(3) 0.052(3) 0.003(3) 0.026(3) 0.005(2)
O16 0.047(3) 0.040(3) 0.052(3) 0.008(3) 0.034(3) 0.006(2)
C30 0.047(4) 0.044(5) 0.045(5) 0.001(4) 0.031(4) -0.001(4)
C31 0.048(4) 0.034(4) 0.057(5) -0.005(4) 0.031(4) 0.001(3)
C32 0.053(5) 0.052(6) 0.080(7) 0.016(5) 0.035(5) 0.009(4)
C33 0.073(7) 0.056(7) 0.111(10) 0.026(7) 0.041(7) 0.018(6)
C34 0.060(6) 0.057(7) 0.126(12) 0.005(7) 0.035(7) 0.021(5)
C35 0.053(6) 0.067(8) 0.126(11) -0.019(8) 0.049(7) 0.014(5)
C36 0.052(5) 0.053(6) 0.071(6) -0.009(5) 0.036(5) 0.004(4)
O17 0.042(3) 0.043(3) 0.062(4) 0.005(3) 0.036(3) 0.004(2)
O18 0.033(2) 0.037(3) 0.057(3) -0.001(3) 0.030(2) 0.000(2)
C37 0.038(4) 0.049(5) 0.055(5) 0.007(4) 0.028(4) -0.002(4)
O19 0.040(3) 0.043(3) 0.048(3) -0.003(3) 0.027(2) -0.001(2)
O20 0.035(2) 0.043(3) 0.047(3) -0.002(3) 0.024(2) -0.005(2)
C44 0.037(4) 0.043(5) 0.041(4) -0.004(4) 0.024(3) -0.014(3)
C45 0.045(4) 0.040(4) 0.038(4) -0.002(3) 0.026(3) -0.009(3)
C46 0.050(4) 0.048(5) 0.055(5) -0.010(4) 0.034(4) -0.016(4)
C47 0.052(5) 0.048(5) 0.053(5) -0.009(4) 0.032(4) -0.018(4)
C48 0.088(7) 0.044(6) 0.091(8) -0.007(6) 0.058(7) -0.030(5)
C49 0.069(6) 0.048(6) 0.099(9) 0.016(6) 0.042(6) -0.009(5)
C50 0.056(5) 0.041(5) 0.067(6) 0.014(4) 0.032(5) -0.003(4)
O61 0.073(5) 0.134(9) 0.070(5) -0.032(6) 0.027(4) 0.032(5)
O62 0.074(4) 0.056(4) 0.047(4) -0.004(3) 0.030(3) -0.005(3)
C62 0.068(6) 0.069(7) 0.055(6) -0.005(5) 0.026(5) 0.001(5)

loop_
_atom_type_symbol
_atom_type_description
_atom_type_scat_dispersion_real
_atom_type_scat_dispersion_imag
_atom_type_scat_source
C C 0.0033 0.0016 'International Tables Vol C Tables 4.2.6.8 and 6.1.1.4'
H H 0.0000 0.0000 'International Tables Vol C Tables 4.2.6.8 and 6.1.1.4'
N N 0.0061 0.0033 'International Tables Vol C Tables 4.2.6.8 and 6.1.1.4'
O O 0.0106 0.0060 'International Tables Vol C Tables 4.2.6.8 and 6.1.1.4'
Fe Fe 0.3463 0.8444 'International Tables Vol C Tables 4.2.6.8 and 6.1.1.4'
Ho Ho -0.2175 4.6783 'International Tables Vol C Tables 4.2.6.8 and 6.1.1.4'

loop_
_geom_angle_atom_site_label_1
_geom_angle_atom_site_label_2
_geom_angle_atom_site_label_3
_geom_angle
_geom_angle_site_symmetry_1
_geom_angle_site_symmetry_3
O1 Ho1 O1 104.0(3) . 2_655
O1 Ho1 O15 149.22(19) . 2_655
O1 Ho1 O15 89.2(2) 2_655 2_655
O1 Ho1 O15 89.20(19) . .
O1 Ho1 O15 149.23(19) 2_655 .
O15 Ho1 O15 93.4(3) 2_655 .
O1 Ho1 O6 85.38(17) . 2_655
O1 Ho1 O6 66.76(17) 2_655 2_655
O15 Ho1 O6 74.31(19) 2_655 2_655
O15 Ho1 O6 143.10(19) . 2_655
O1 Ho1 O6 66.76(17) . .
O1 Ho1 O6 85.38(17) 2_655 .
O15 Ho1 O6 143.10(19) 2_655 .
O15 Ho1 O6 74.31(19) . .
O6 Ho1 O6 134.6(3) 2_655 .
O1 Ho1 O8 131.48(17) . .
O1 Ho1 O8 75.13(18) 2_655 .
O15 Ho1 O8 78.51(19) 2_655 .
O15 Ho1 O8 75.36(19) . .
O6 Ho1 O8 132.81(17) 2_655 .
O6 Ho1 O8 64.81(17) . .
O1 Ho1 O8 75.13(18) . 2_655
O1 Ho1 O8 131.48(17) 2_655 2_655
O15 Ho1 O8 75.36(19) 2_655 2_655
O15 Ho1 O8 78.50(19) . 2_655
O6 Ho1 O8 64.81(17) 2_655 2_655
O6 Ho1 O8 132.82(17) . 2_655
O8 Ho1 O8 141.5(3) . 2_655
O1 Ho1 Fe1 33.44(12) . .
O1 Ho1 Fe1 106.41(13) 2_655 .
O15 Ho1 Fe1 163.14(14) 2_655 .
O15 Ho1 Fe1 69.99(14) . .
O6 Ho1 Fe1 117.34(13) 2_655 .
O6 Ho1 Fe1 36.41(12) . .
O8 Ho1 Fe1 99.01(12) . .
O8 Ho1 Fe1 97.97(12) 2_655 .
O1 Ho1 Fe1 106.41(13) . 2_655
O1 Ho1 Fe1 33.44(12) 2_655 2_655
O15 Ho1 Fe1 69.99(14) 2_655 2_655
O15 Ho1 Fe1 163.13(14) . 2_655
O6 Ho1 Fe1 36.41(12) 2_655 2_655
O6 Ho1 Fe1 117.34(13) . 2_655
O8 Ho1 Fe1 97.96(12) . 2_655
O8 Ho1 Fe1 99.01(12) 2_655 2_655
Fe1 Ho1 Fe1 126.76(4) . 2_655
O4 Ho2 O19 86.13(19) . .
O4 Ho2 O3 109.1(2) . .
O19 Ho2 O3 150.95(19) . .
O4 Ho2 O18 150.2(2) . .
O19 Ho2 O18 96.95(18) . .
O3 Ho2 O18 82.10(19) . .
O4 Ho2 O9 83.38(18) . .
O19 Ho2 O9 138.79(19) . .
O3 Ho2 O9 69.20(18) . .
O18 Ho2 O9 74.78(18) . .
O4 Ho2 O12 67.57(18) . .
O19 Ho2 O12 75.34(19) . .
O3 Ho2 O12 87.54(18) . .
O18 Ho2 O12 141.95(18) . .
O9 Ho2 O12 134.48(17) . .
O4 Ho2 O14 131.87(18) . .
O19 Ho2 O14 72.7(2) . .
O3 Ho2 O14 78.95(19) . .
O18 Ho2 O14 76.63(18) . .
O9 Ho2 O14 139.46(18) . .
O12 Ho2 O14 65.46(16) . .
O4 Ho2 O11 76.41(19) . .
O19 Ho2 O11 73.72(19) . .
O3 Ho2 O11 132.96(18) . .
O18 Ho2 O11 76.04(19) . .
O9 Ho2 O11 65.09(17) . .
O12 Ho2 O11 133.45(17) . .
O14 Ho2 O11 133.10(19) . .
O4 Ho2 Fe2 104.69(15) . .
O19 Ho2 Fe2 165.60(13) . .
O3 Ho2 Fe2 33.71(13) . .
O18 Ho2 Fe2 68.93(13) . .
O9 Ho2 Fe2 36.81(12) . .
O12 Ho2 Fe2 117.33(13) . .
O14 Ho2 Fe2 105.42(14) . .
O11 Ho2 Fe2 99.25(12) . .
O4 Ho2 Fe3 33.13(14) . .
O19 Ho2 Fe3 69.72(13) . .
O3 Ho2 Fe3 109.58(13) . .
O18 Ho2 Fe3 166.67(13) . .
O9 Ho2 Fe3 114.84(12) . .
O12 Ho2 Fe3 36.84(12) . .
O14 Ho2 Fe3 98.82(12) . .
O11 Ho2 Fe3 99.14(12) . .
Fe2 Ho2 Fe3 124.37(3) . .
O1 Fe1 O10 102.2(2) . .
O1 Fe1 O2 91.2(2) . .
O10 Fe1 O2 87.8(2) . .
O1 Fe1 O6 79.6(2) . .
O10 Fe1 O6 168.3(2) . .
O2 Fe1 O6 103.8(2) . .
O1 Fe1 O16 98.7(2) . .
O10 Fe1 O16 82.0(2) . .
O2 Fe1 O16 167.1(2) . .
O6 Fe1 O16 86.3(2) . .
O1 Fe1 N1 158.8(2) . .
O10 Fe1 N1 95.9(2) . .
O2 Fe1 N1 78.4(2) . .
O6 Fe1 N1 85.0(2) . .
O16 Fe1 N1 94.7(2) . .
O1 Fe1 Ho1 39.59(15) . .
O10 Fe1 Ho1 132.87(16) . .
O2 Fe1 Ho1 112.88(14) . .
O6 Fe1 Ho1 43.94(13) . .
O16 Fe1 Ho1 79.99(15) . .
N1 Fe1 Ho1 128.66(18) . .
O7 Fe2 O3 101.5(2) . .
O7 Fe2 O2 88.1(2) . .
O3 Fe2 O2 94.9(2) . .
O7 Fe2 O9 168.9(2) . .
O3 Fe2 O9 82.2(2) . .
O2 Fe2 O9 102.0(2) . .
O7 Fe2 O17 84.2(2) . .
O3 Fe2 O17 95.2(2) . .
O2 Fe2 O17 168.4(2) . .
O9 Fe2 O17 85.0(2) . .
O7 Fe2 N2 94.1(2) . .
O3 Fe2 N2 162.8(2) . .
O2 Fe2 N2 78.3(2) . .
O9 Fe2 N2 83.9(2) . .
O17 Fe2 N2 93.5(2) . .
O7 Fe2 Ho2 136.64(17) . .
O3 Fe2 Ho2 40.32(15) . .
O2 Fe2 Ho2 110.22(16) . .
O9 Fe2 Ho2 43.52(13) . .
O17 Fe2 Ho2 81.29(16) . .
N2 Fe2 Ho2 127.29(18) . .
O4 Fe3 O13 104.7(2) . 2_655
O4 Fe3 O5 93.4(2) . .
O13 Fe3 O5 86.4(2) 2_655 .
O4 Fe3 O12 80.4(2) . .
O13 Fe3 O12 165.5(2) 2_655 .
O5 Fe3 O12 107.0(2) . .
O4 Fe3 O20 96.5(2) . .
O13 Fe3 O20 79.9(2) 2_655 .
O5 Fe3 O20 164.8(2) . .
O12 Fe3 O20 86.1(2) . .
O4 Fe3 N3 159.2(2) . .
O13 Fe3 N3 93.8(2) 2_655 .
O5 Fe3 N3 78.1(2) . .
O12 Fe3 N3 83.9(2) . .
O20 Fe3 N3 96.1(2) . .
O4 Fe3 Ho2 39.13(13) . .
O13 Fe3 Ho2 134.97(16) 2_655 .
O5 Fe3 Ho2 114.7(2) . .
O12 Fe3 Ho2 44.34(14) . .
O20 Fe3 Ho2 79.97(15) . .
N3 Fe3 Ho2 128.15(16) . .
C1 O1 Fe1 120.7(4) . .
C1 O1 Ho1 132.1(4) . .
Fe1 O1 Ho1 107.0(2) . .
O1 C1 H1A 109.5 . .
O1 C1 H1B 109.5 . .
H1A C1 H1B 109.5 . .
O1 C1 H1C 109.5 . .
H1A C1 H1C 109.5 . .
H1B C1 H1C 109.5 . .
C2 O2 Fe1 117.7(6) . .
C2 O2 Fe2 124.3(6) . .
Fe1 O2 Fe2 109.6(2) . .
O2 C2 H2A 109.5 . .
O2 C2 H2B 109.5 . .
H2A C2 H2B 109.5 . .
O2 C2 H2C 109.5 . .
H2A C2 H2C 109.5 . .
H2B C2 H2C 109.5 . .
C3 O3 Fe2 119.1(5) . .
C3 O3 Ho2 129.1(5) . .
Fe2 O3 Ho2 106.0(2) . .
O3 C3 H3A 109.5 . .
O3 C3 H3B 109.5 . .
H3A C3 H3B 109.5 . .
O3 C3 H3C 109.5 . .
H3A C3 H3C 109.5 . .
H3B C3 H3C 109.5 . .
C4 O4 Fe3 119.7(5) . .
C4 O4 Ho2 131.7(5) . .
Fe3 O4 Ho2 107.7(2) . .
O4 C4 H4A 109.5 . .
O4 C4 H4B 109.5 . .
H4A C4 H4B 109.5 . .
O4 C4 H4C 109.5 . .
H4A C4 H4C 109.5 . .
H4B C4 H4C 109.5 . .
C5 O5 Fe3 123.9(2) . .
C5 O5 Fe3 123.9(2) . 2_655
Fe3 O5 Fe3 112.1(4) . 2_655
O5 C5 H5A 109.5 . .
O5 C5 H5B 109.5 . .
H5A C5 H5B 109.5 . .
O5 C5 H5C 109.5 . .
H5A C5 H5C 109.5 . .
H5B C5 H5C 109.5 . .
C6 O6 Fe1 126.5(4) . .
C6 O6 Ho1 122.2(5) . .
Fe1 O6 Ho1 99.6(2) . .
O6 C6 C7 117.9(7) . .
O6 C6 C11 123.2(7) . .
C7 C6 C11 118.8(7) . .
O8 C7 C6 115.1(7) . .
O8 C7 C8 123.3(7) . .
C6 C7 C8 121.6(7) . .
C9 C8 C7 118.3(8) . .
C9 C8 H8 120.9 . .
C7 C8 H8 120.9 . .
C10 C9 C8 121.0(8) . .
C10 C9 H9 119.5 . .
C8 C9 H9 119.5 . .
C9 C10 C11 121.7(8) . .
C9 C10 H10 119.2 . .
C11 C10 H10 119.2 . .
C10 C11 C6 118.6(7) . .
C10 C11 C12 117.4(7) . .
C6 C11 C12 124.0(7) . .
N1 C12 C11 123.0(7) . .
N1 C12 H12 118.5 . .
C11 C12 H12 118.5 . .
C12 N1 O7 117.0(6) . .
C12 N1 Fe1 129.5(5) . .
O7 N1 Fe1 113.2(4) . .
N1 O7 Fe2 115.8(4) . .
C7 O8 C13 116.2(6) . .
C7 O8 Ho1 117.9(4) . .
C13 O8 Ho1 125.8(5) . .
O8 C13 H13A 109.5 . .
O8 C13 H13B 109.5 . .
H13A C13 H13B 109.5 . .
O8 C13 H13C 109.5 . .
H13A C13 H13C 109.5 . .
H13B C13 H13C 109.5 . .
C14 O9 Fe2 124.5(4) . .
C14 O9 Ho2 121.2(4) . .
Fe2 O9 Ho2 99.7(2) . .
O9 C14 C15 118.7(7) . .
O9 C14 C19 123.3(7) . .
C15 C14 C19 118.0(7) . .
O11 C15 C14 115.1(7) . .
O11 C15 C16 123.1(7) . .
C14 C15 C16 121.7(7) . .
C17 C16 C15 118.6(8) . .
C17 C16 H16 120.7 . .
C15 C16 H16 120.7 . .
C18 C17 C16 120.9(8) . .
C18 C17 H17 119.6 . .
C16 C17 H17 119.6 . .
C17 C18 C19 121.3(8) . .
C17 C18 H18 119.3 . .
C19 C18 H18 119.3 . .
C18 C19 C14 119.5(8) . .
C18 C19 C20 116.0(7) . .
C14 C19 C20 124.4(7) . .
N2 C20 C19 121.6(7) . .
N2 C20 H20 119.2 . .
C19 C20 H20 119.2 . .
C20 N2 O10 116.1(6) . .
C20 N2 Fe2 129.6(6) . .
O10 N2 Fe2 114.2(4) . .
N2 O10 Fe1 115.7(4) . .
C15 O11 C21 115.0(6) . .
C15 O11 Ho2 116.7(5) . .
C21 O11 Ho2 127.6(5) . .
O11 C21 H21A 109.5 . .
O11 C21 H21B 109.5 . .
H21A C21 H21B 109.5 . .
O11 C21 H21C 109.5 . .
H21A C21 H21C 109.5 . .
H21B C21 H21C 109.5 . .
C22 O12 Fe3 123.4(4) . .
C22 O12 Ho2 120.3(4) . .
Fe3 O12 Ho2 98.8(2) . .
O12 C22 C23 119.6(6) . .
O12 C22 C27 123.1(6) . .
C23 C22 C27 117.2(7) . .
C24 C23 C22 122.3(7) . .
C24 C23 O14 123.0(7) . .
C22 C23 O14 114.7(6) . .
C23 C24 C25 119.2(7) . .
C23 C24 H24 120.4 . .
C25 C24 H24 120.4 . .
C26 C25 C24 119.7(8) . .
C26 C25 H25 120.1 . .
C24 C25 H25 120.1 . .
C25 C26 C27 121.3(8) . .
C25 C26 H26 119.4 . .
C27 C26 H26 119.4 . .
C26 C27 C22 120.3(7) . .
C26 C27 C28 116.3(7) . .
C22 C27 C28 123.4(7) . .
N3 C28 C27 122.6(7) . .
N3 C28 H28 118.7 . .
C27 C28 H28 118.7 . .
C28 N3 O13 115.9(6) . .
C28 N3 Fe3 128.8(5) . .
O13 N3 Fe3 115.3(4) . .
N3 O13 Fe3 116.6(4) . 2_655
C23 O14 C29 115.4(7) . .
C23 O14 Ho2 116.8(4) . .
C29 O14 Ho2 127.2(6) . .
O14 C29 H29A 109.5 . .
O14 C29 H29B 109.5 . .
H29A C29 H29B 109.5 . .
O14 C29 H29C 109.5 . .
H29A C29 H29C 109.5 . .
H29B C29 H29C 109.5 . .
C30 O15 Ho1 132.5(5) . .
C30 O16 Fe1 129.0(5) . .
O16 C30 O15 124.4(8) . .
O16 C30 C31 118.8(7) . .
O15 C30 C31 116.8(7) . .
C32 C31 C36 118.8(8) . .
C32 C31 C30 121.1(8) . .
C36 C31 C30 119.9(8) . .
C33 C32 C31 119.9(10) . .
C33 C32 H32 120.0 . .
C31 C32 H32 120.0 . .
C34 C33 C32 120.1(12) . .
C34 C33 H33 120.0 . .
C32 C33 H33 120.0 . .
C33 C34 C35 121.5(10) . .
C33 C34 H34 119.2 . .
C35 C34 H34 119.2 . .
C36 C35 C34 118.7(11) . .
C36 C35 H35 120.6 . .
C34 C35 H35 120.6 . .
C35 C36 C31 120.8(11) . .
C35 C36 H36 119.6 . .
C31 C36 H36 119.6 . .
C37 O17 Fe2 127.8(5) . .
C37 O18 Ho2 134.0(5) . .
O18 C37 O17 127.7(7) . .
O18 C37 C38A 122.6(14) . .
O17 C37 C38A 109.0(15) . .
O18 C37 C38B 93(5) . .
O17 C37 C38B 121(5) . .
C39A C38A C43A 120.0 . .
C39A C38A C37 128(3) . .
C43A C38A C37 112(3) . .
C40A C39A C38A 120.0 . .
C40A C39A H39A 120.0 . .
C38A C39A H39A 120.0 . .
C39A C40A C41A 120.0 . .
C39A C40A H40A 120.0 . .
C41A C40A H40A 120.0 . .
C42A C41A C40A 120.0 . .
C42A C41A H41A 120.0 . .
C40A C41A H41A 120.0 . .
C43A C42A C41A 120.0 . .
C43A C42A H42A 120.0 . .
C41A C42A H42A 120.0 . .
C42A C43A C38A 120.0 . .
C42A C43A H43A 120.0 . .
C38A C43A H43A 120.0 . .
C39B C38B C43B 120.0 . .
C39B C38B C37 103(9) . .
C43B C38B C37 128(9) . .
C38B C39B C40B 120.0 . .
C38B C39B H39B 120.0 . .
C40B C39B H39B 120.0 . .
C41B C40B C39B 120.0 . .
C41B C40B H40B 120.0 . .
C39B C40B H40B 120.0 . .
C40B C41B C42B 120.0 . .
C40B C41B H41B 120.0 . .
C42B C41B H41B 120.0 . .
C43B C42B C41B 120.0 . .
C43B C42B H42B 120.0 . .
C41B C42B H42B 120.0 . .
C42B C43B C38B 120.0 . .
C42B C43B H43B 120.0 . .
C38B C43B H43B 120.0 . .
C44 O19 Ho2 134.8(5) . .
C44 O20 Fe3 129.7(5) . .
O19 C44 O20 125.6(7) . .
O19 C44 C45 116.5(6) . .
O20 C44 C45 117.9(8) . .
C50 C45 C46 121.2(8) . .
C50 C45 C44 120.1(7) . .
C46 C45 C44 118.7(8) . .
C45 C46 C47 119.0(9) . .
C45 C46 H46 120.5 . .
C47 C46 H46 120.5 . .
C48 C47 C46 119.7(8) . .
C48 C47 H47 120.2 . .
C46 C47 H47 120.2 . .
C47 C48 C49 121.3(9) . .
C47 C48 H48 119.4 . .
C49 C48 H48 119.4 . .
C48 C49 C50 119.4(10) . .
C48 C49 H49 120.3 . .
C50 C49 H49 120.3 . .
C45 C50 C49 119.4(9) . .
C45 C50 H50 120.3 . .
C49 C50 H50 120.3 . .
H611 O61 H612 109(10) . .
C62 O62 H62 109.5 . .
O62 C62 H62A 109.5 . .
O62 C62 H62B 109.5 . .
H62A C62 H62B 109.5 . .
O62 C62 H62C 109.5 . .
H62A C62 H62C 109.5 . .
H62B C62 H62C 109.5 . .

loop_
_geom_bond_atom_site_label_1
_geom_bond_atom_site_label_2
_geom_bond_distance
_geom_bond_site_symmetry_2
Ho1 O1 2.252(5) .
Ho1 O1 2.252(5) 2_655
Ho1 O15 2.308(5) 2_655
Ho1 O15 2.308(5) .
Ho1 O6 2.379(5) 2_655
Ho1 O6 2.379(5) .
Ho1 O8 2.506(5) .
Ho1 O8 2.506(5) 2_655
Ho1 Fe1 3.3798(11) .
Ho1 Fe1 3.3798(11) 2_655
Ho2 O4 2.247(5) .
Ho2 O19 2.276(6) .
Ho2 O3 2.280(5) .
Ho2 O18 2.326(5) .
Ho2 O9 2.366(5) .
Ho2 O12 2.399(5) .
Ho2 O14 2.511(5) .
Ho2 O11 2.519(6) .
Ho2 Fe2 3.3877(12) .
Ho2 Fe3 3.3914(11) .
Fe1 O1 1.947(5) .
Fe1 O10 1.967(5) .
Fe1 O2 1.995(6) .
Fe1 O6 2.035(5) .
Fe1 O16 2.057(6) .
Fe1 N1 2.111(6) .
Fe2 O7 1.948(5) .
Fe2 O3 1.956(5) .
Fe2 O2 2.001(5) .
Fe2 O9 2.059(5) .
Fe2 O17 2.059(5) .
Fe2 N2 2.124(7) .
Fe3 O4 1.946(6) .
Fe3 O13 1.974(5) 2_655
Fe3 O5 1.989(5) .
Fe3 O12 2.058(5) .
Fe3 O20 2.063(5) .
Fe3 N3 2.109(7) .
O1 C1 1.435(9) .
C1 H1A 0.9800 .
C1 H1B 0.9800 .
C1 H1C 0.9800 .
O2 C2 1.389(11) .
C2 H2A 0.9800 .
C2 H2B 0.9800 .
C2 H2C 0.9800 .
O3 C3 1.411(10) .
C3 H3A 0.9800 .
C3 H3B 0.9800 .
C3 H3C 0.9800 .
O4 C4 1.432(10) .
C4 H4A 0.9800 .
C4 H4B 0.9800 .
C4 H4C 0.9800 .
O5 C5 1.28(2) .
O5 Fe3 1.989(5) 2_655
C5 H5A 0.9800 .
C5 H5B 0.9800 .
C5 H5C 0.9800 .
O6 C6 1.346(9) .
C6 C7 1.399(11) .
C6 C11 1.412(10) .
C7 O8 1.388(9) .
C7 C8 1.406(11) .
C8 C9 1.385(12) .
C8 H8 0.9500 .
C9 C10 1.368(13) .
C9 H9 0.9500 .
C10 C11 1.398(11) .
C10 H10 0.9500 .
C11 C12 1.449(11) .
C12 N1 1.288(10) .
C12 H12 0.9500 .
N1 O7 1.379(8) .
O8 C13 1.456(10) .
C13 H13A 0.9800 .
C13 H13B 0.9800 .
C13 H13C 0.9800 .
O9 C14 1.353(9) .
C14 C15 1.390(11) .
C14 C19 1.415(11) .
C15 O11 1.386(9) .
C15 C16 1.412(11) .
C16 C17 1.389(12) .
C16 H16 0.9500 .
C17 C18 1.352(12) .
C17 H17 0.9500 .
C18 C19 1.408(11) .
C18 H18 0.9500 .
C19 C20 1.454(12) .
C20 N2 1.296(10) .
C20 H20 0.9500 .
N2 O10 1.385(8) .
O11 C21 1.453(10) .
C21 H21A 0.9800 .
C21 H21B 0.9800 .
C21 H21C 0.9800 .
O12 C22 1.345(8) .
C22 C23 1.399(10) .
C22 C27 1.402(10) .
C23 C24 1.388(11) .
C23 O14 1.408(9) .
C24 C25 1.391(13) .
C24 H24 0.9500 .
C25 C26 1.368(12) .
C25 H25 0.9500 .
C26 C27 1.396(11) .
C26 H26 0.9500 .
C27 C28 1.473(10) .
C28 N3 1.277(9) .
C28 H28 0.9500 .
N3 O13 1.375(7) .
O13 Fe3 1.974(5) 2_655
O14 C29 1.445(10) .
C29 H29A 0.9800 .
C29 H29B 0.9800 .
C29 H29C 0.9800 .
O15 C30 1.277(9) .
O16 C30 1.259(10) .
C30 C31 1.472(12) .
C31 C32 1.397(13) .
C31 C36 1.411(12) .
C32 C33 1.385(14) .
C32 H32 0.9500 .
C33 C34 1.371(18) .
C33 H33 0.9500 .
C34 C35 1.389(19) .
C34 H34 0.9500 .
C35 C36 1.378(14) .
C35 H35 0.9500 .
C36 H36 0.9500 .
O17 C37 1.267(10) .
O18 C37 1.232(10) .
C37 C38A 1.57(2) .
C37 C38B 1.58(3) .
C38A C39A 1.3900 .
C38A C43A 1.3900 .
C39A C40A 1.3900 .
C39A H39A 0.9500 .
C40A C41A 1.3900 .
C40A H40A 0.9500 .
C41A C42A 1.3900 .
C41A H41A 0.9500 .
C42A C43A 1.3900 .
C42A H42A 0.9500 .
C43A H43A 0.9500 .
C38B C39B 1.3900 .
C38B C43B 1.3900 .
C39B C40B 1.3900 .
C39B H39B 0.9500 .
C40B C41B 1.3900 .
C40B H40B 0.9500 .
C41B C42B 1.3900 .
C41B H41B 0.9500 .
C42B C43B 1.3900 .
C42B H42B 0.9500 .
C43B H43B 0.9500 .
O19 C44 1.260(10) .
O20 C44 1.266(9) .
C44 C45 1.502(11) .
C45 C50 1.377(12) .
C45 C46 1.386(11) .
C46 C47 1.410(12) .
C46 H46 0.9500 .
C47 C48 1.363(14) .
C47 H47 0.9500 .
C48 C49 1.390(14) .
C48 H48 0.9500 .
C49 C50 1.399(13) .
C49 H49 0.9500 .
C50 H50 0.9500 .
O61 H611 0.90(4) .
O61 H612 0.90(4) .
O62 C62 1.413(12) .
O62 H62 0.8400 .
C62 H62A 0.9800 .
C62 H62B 0.9800 .
C62 H62C 0.9800 .

loop_
_geom_hbond_atom_site_label_D
_geom_hbond_atom_site_label_H
_geom_hbond_atom_site_label_A
_geom_hbond_distance_DH
_geom_hbond_distance_HA
_geom_hbond_distance_DA
_geom_hbond_angle_DHA
_geom_hbond_site_symmetry_A
O61 H612 O62 0.90(4) 1.88(6) 2.764(11) 166(17) 6_565
O62 H62 O10 0.84 1.96 2.781(9) 166.6 .
